data_4111450
loop_
_publ_author_name
'Dennis G. H. Hetterscheid'
'Jasper Kaiser'
'Eduard Reijerse'
'Theo P. J. Peters'
'Simone Thewissen'
'Arno N. J. Blok'
'Jan M. M. Smits'
'Ren\'e de Gelder'
'Bas de Bruin'

_publ_contact_author
;
        Dr. B. de Bruin
        Department of Metal-Organic Chemistry
        Institute for Molecules and Materials
        Radboud University Nijmegen
        Toernooiveld 1
        NL-6525 ED  Nijmegen
        The Netherlands
;
_publ_contact_author_email BdeBruin@sci.kun.nl
_publ_contact_author_fax '031 024 3553450'
_publ_contact_author_phone '031 024 3652464'
_publ_section_title
;
 IrII(ethene): Metal or Carbon Radical?
;
_journal_name_full 'Journal of the American Chemical Society'
_journal_page_first 1895
_journal_page_last 1905
_journal_paper_doi 10.1021/ja0439470
_journal_volume 127
_journal_year 2005
_chemical_formula_sum 'C72 H70 B2 Ir N5 O2'
_chemical_formula_weight 1251.15
_chemical_name_systematic
;
 ?
;
_space_group_IT_number 14
_symmetry_cell_setting monoclinic
_symmetry_space_group_name_Hall '-P 2ybc'
_symmetry_space_group_name_H-M 'P 1 21/c 1'
_atom_sites_solution_hydrogens geom
_atom_sites_solution_primary direct
_atom_sites_solution_secondary difmap
_audit_creation_date 2003-11-19
_audit_creation_method 'SHELXL, adapted and expanded'
_cell_angle_alpha 90.00
_cell_angle_beta 90.002(7)
_cell_angle_gamma 90.00
_cell_formula_units_Z 4
_cell_length_a 17.6536(18)
_cell_length_b 12.4640(10)
_cell_length_c 27.7263(17)
_cell_measurement_reflns_used 271
_cell_measurement_temperature 208(2)
_cell_measurement_theta_max 27.500
_cell_measurement_theta_min 3.160
_cell_volume 6100.7(9)
_computing_data_collection
;
Nonius "Collect" program suite (Nonius, 1999)
;
_computing_data_reduction
;
Nonius "EvalCCD" program suite (Duisenberg, 1998)
;
_computing_molecular_graphics
;
PLATON (Spek, 2003)
;
_computing_structure_refinement 'SHELXL-97 (Sheldrick, 1997)'
_computing_structure_solution
;
DIRDIF (Beurskens et al., 1996),
PATTY (Beurskens et al., 1987)
;
_diffrn_ambient_temperature 208(2)
_diffrn_detector_area_resol_mean 18.4
_diffrn_measured_fraction_theta_full 1.00
_diffrn_measurement_device 'Nonius KappaCCD'
_diffrn_measurement_method 'area detector \f and \w scan'
_diffrn_radiation_monochromator graphite
_diffrn_radiation_source 'fine-focus sealed tube'
_diffrn_radiation_type MoK\a
_diffrn_radiation_wavelength 0.71073
_diffrn_reflns_av_R_equivalents 0.0714
_diffrn_reflns_av_sigmaI/netI 0.2859
_diffrn_reflns_limit_h_max 22
_diffrn_reflns_limit_h_min -22
_diffrn_reflns_limit_k_max 15
_diffrn_reflns_limit_k_min -16
_diffrn_reflns_limit_l_max 36
_diffrn_reflns_limit_l_min -36
_diffrn_reflns_number 65334
_diffrn_reflns_theta_full 27.50
_diffrn_reflns_theta_max 27.50
_diffrn_reflns_theta_min 3.16
_diffrn_standards_decay_% 0.000
_diffrn_standards_interval_time 0
_diffrn_standards_number 0
_exptl_absorpt_coefficient_mu 2.239
_exptl_absorpt_correction_T_max 0.731
_exptl_absorpt_correction_T_min 0.731
_exptl_absorpt_correction_type multi-scan
_exptl_absorpt_process_details 'SADABS multiscan (Sheldrick, 1996)'
_exptl_crystal_colour 'dark yellow brown'
_exptl_crystal_density_diffrn 1.362
_exptl_crystal_description 'rough fragment'
_exptl_crystal_F_000 2560
_exptl_crystal_size_max 0.17
_exptl_crystal_size_mid 0.15
_exptl_crystal_size_min 0.14
_refine_diff_density_max 1.367
_refine_diff_density_min -0.432
_refine_diff_density_rms 0.086
_refine_ls_extinction_method none
_refine_ls_goodness_of_fit_all 0.656
_refine_ls_goodness_of_fit_ref 0.656
_refine_ls_hydrogen_treatment mixed
_refine_ls_matrix_type full
_refine_ls_number_parameters 744
_refine_ls_number_reflns 13606
_refine_ls_number_restraints 0
_refine_ls_restrained_S_all 0.656
_refine_ls_R_factor_all 0.1084
_refine_ls_R_factor_gt 0.0446
_refine_ls_R_factor_obs 0.0446
_refine_ls_shift/esd_max 5.091
_refine_ls_shift/esd_mean 0.019
_refine_ls_shift/su_max 5.091
_refine_ls_shift/su_mean 0.019
_refine_ls_structure_factor_coef Fsqd
_refine_ls_weighting_details
;
w=1/[\s^2^(Fo^2^)+(0.0000P)^2^+0.0000P] where P=(Fo^2^+2Fc^2^)/3
;
_refine_ls_weighting_scheme calc
_refine_ls_wR_factor_all 0.1756
_refine_ls_wR_factor_gt 0.1221
_refine_ls_wR_factor_obs 0.1221
_refine_ls_wR_factor_ref 0.1756
_reflns_number_gt 7072
_reflns_number_observed 7072
_reflns_number_total 13606
_reflns_observed_criterion >2sigma(I)
_reflns_threshold_expression >2sigma(I)
_cod_data_source_file ja0439470si20041116_095112_8.cif
_cod_data_source_block JASP02
_cod_original_sg_symbol_H-M 'P 21/c'
_cod_database_code 4111450

loop_
_symmetry_equiv_pos_as_xyz
'x, y, z'
'-x, y+1/2, -z+1/2'
'-x, -y, -z'
'x, -y-1/2, z-1/2'

loop_
_atom_site_label
_atom_site_type_symbol
_atom_site_fract_x
_atom_site_fract_y
_atom_site_fract_z
_atom_site_U_iso_or_equiv
_atom_site_adp_type
_atom_site_occupancy
_atom_site_calc_flag
_atom_site_refinement_flags
Ir1 Ir 0.170995(17) 0.126541(19) 0.116534(11) 0.02686(10) Uani 1 d .
N1 N 0.1689(3) 0.0543(4) 0.1833(2) 0.0282(13) Uani 1 d .
N2 N 0.1994(4) 0.1671(5) 0.0469(2) 0.0360(14) Uani 1 d .
N3 N 0.2635(3) 0.2216(4) 0.1474(2) 0.0252(12) Uani 1 d .
N4 N 0.2670(3) 0.0254(4) 0.1072(2) 0.0275(12) Uani 1 d .
N5 N 0.0728(4) 0.1221(5) 0.1063(3) 0.0397(17) Uani 1 d .
O5 O 0.0093(4) 0.1106(5) 0.0995(3) 0.0592(19) Uani 1 d .
C11 C 0.2491(5) -0.0689(6) 0.1385(3) 0.043(2) Uani 1 d .
H11A H 0.2131 -0.1161 0.1219 0.051 Uiso 1 calc R
H11B H 0.2955 -0.1099 0.1447 0.051 Uiso 1 calc R
C12 C 0.2158(4) -0.0324(5) 0.1853(3) 0.0308(16) Uani 1 d .
C13 C 0.2251(5) -0.0887(6) 0.2279(3) 0.043(2) Uani 1 d .
H13 H 0.2594 -0.1464 0.2293 0.051 Uiso 1 calc R
C14 C 0.1852(5) -0.0611(6) 0.2676(3) 0.050(2) Uani 1 d .
H14 H 0.1899 -0.1013 0.2961 0.059 Uiso 1 calc R
C15 C 0.1384(5) 0.0250(6) 0.2661(3) 0.044(2) Uani 1 d .
H15 H 0.1115 0.0449 0.2939 0.052 Uiso 1 calc R
C16 C 0.1293(5) 0.0848(6) 0.2238(3) 0.0348(18) Uani 1 d .
C17 C 0.0762(5) 0.1758(6) 0.2209(3) 0.047(2) Uani 1 d .
H17A H 0.0504 0.1744 0.1900 0.071 Uiso 1 calc R
H17B H 0.1040 0.2425 0.2241 0.071 Uiso 1 calc R
H17C H 0.0392 0.1703 0.2466 0.071 Uiso 1 calc R
C21 C 0.2642(5) -0.0026(6) 0.0548(3) 0.044(2) Uani 1 d .
H21A H 0.2257 -0.0581 0.0495 0.053 Uiso 1 calc R
H21B H 0.3133 -0.0316 0.0447 0.053 Uiso 1 calc R
C22 C 0.2456(5) 0.0943(7) 0.0252(3) 0.0382(18) Uani 1 d .
C23 C 0.2717(6) 0.1066(7) -0.0202(3) 0.054(2) Uani 1 d .
H23 H 0.3055 0.0565 -0.0336 0.065 Uiso 1 calc R
C24 C 0.2480(7) 0.1932(10) -0.0462(4) 0.080(3) Uani 1 d .
H24 H 0.2643 0.2023 -0.0782 0.096 Uiso 1 calc R
C25 C 0.1998(6) 0.2678(9) -0.0252(3) 0.067(3) Uani 1 d .
H25 H 0.1846 0.3286 -0.0428 0.081 Uiso 1 calc R
C26 C 0.1743(5) 0.2531(7) 0.0211(3) 0.050(2) Uani 1 d .
C27 C 0.1246(8) 0.3351(9) 0.0431(4) 0.091(4) Uani 1 d .
H27A H 0.1454 0.3568 0.0740 0.136 Uiso 1 calc R
H27B H 0.0744 0.3054 0.0478 0.136 Uiso 1 calc R
H27C H 0.1215 0.3970 0.0220 0.136 Uiso 1 calc R
C31 C 0.3405(4) 0.0766(6) 0.1192(3) 0.0352(19) Uani 1 d .
H31A H 0.3728 0.0243 0.1357 0.042 Uiso 1 calc R
H31B H 0.3660 0.0978 0.0892 0.042 Uiso 1 calc R
C32 C 0.3310(4) 0.1716(5) 0.1501(2) 0.0283(15) Uani 1 d .
C33 C 0.3913(4) 0.2116(5) 0.1770(3) 0.0369(18) Uani 1 d .
H33 H 0.4375 0.1744 0.1787 0.044 Uiso 1 calc R
C34 C 0.3812(5) 0.3075(6) 0.2010(3) 0.044(2) Uani 1 d .
H34 H 0.4208 0.3378 0.2191 0.053 Uiso 1 calc R
C35 C 0.3125(5) 0.3572(5) 0.1980(3) 0.039(2) Uani 1 d .
H35 H 0.3046 0.4216 0.2149 0.047 Uiso 1 calc R
C36 C 0.2553(4) 0.3155(5) 0.1709(2) 0.0271(15) Uani 1 d .
C37 C 0.1838(5) 0.3770(5) 0.1644(4) 0.046(2) Uani 1 d .
H37A H 0.1478 0.3341 0.1463 0.069 Uiso 1 calc R
H37B H 0.1943 0.4428 0.1470 0.069 Uiso 1 calc R
H37C H 0.1626 0.3941 0.1958 0.069 Uiso 1 calc R
B1A B 0.0625(5) 0.6927(6) 0.1269(3) 0.0279(18) Uani 1 d .
C41A C 0.1318(4) 0.6770(5) 0.1661(2) 0.0258(15) Uani 1 d .
C42A C 0.1176(4) 0.6687(6) 0.2151(3) 0.0361(17) Uani 1 d .
H42A H 0.0676 0.6786 0.2259 0.043 Uiso 1 calc R
C43A C 0.1737(5) 0.6463(5) 0.2496(3) 0.0328(17) Uani 1 d .
H43A H 0.1606 0.6397 0.2824 0.039 Uiso 1 calc R
C44A C 0.2475(5) 0.6342(5) 0.2354(3) 0.0368(19) Uani 1 d .
H44A H 0.2857 0.6187 0.2579 0.044 Uiso 1 calc R
C45A C 0.2641(4) 0.6453(5) 0.1868(3) 0.0331(18) Uani 1 d .
H45A H 0.3147 0.6391 0.1765 0.040 Uiso 1 calc R
C46A C 0.2089(4) 0.6651(5) 0.1535(3) 0.0277(15) Uani 1 d .
H46A H 0.2228 0.6711 0.1209 0.033 Uiso 1 calc R
C51A C 0.0904(4) 0.7477(5) 0.0769(3) 0.0309(16) Uani 1 d .
C52A C 0.1400(4) 0.6949(6) 0.0451(3) 0.0383(18) Uani 1 d .
H52A H 0.1578 0.6263 0.0535 0.046 Uiso 1 calc R
C53A C 0.1641(5) 0.7401(8) 0.0014(3) 0.048(2) Uani 1 d .
H53A H 0.1987 0.7029 -0.0183 0.057 Uiso 1 calc R
C54A C 0.1372(6) 0.8385(8) -0.0126(3) 0.056(3) Uani 1 d .
H54A H 0.1532 0.8689 -0.0419 0.067 Uiso 1 calc R
C55A C 0.0875(6) 0.8918(7) 0.0159(3) 0.050(2) Uani 1 d .
H55A H 0.0681 0.9584 0.0060 0.059 Uiso 1 calc R
C56A C 0.0649(5) 0.8472(6) 0.0605(3) 0.0397(19) Uani 1 d .
H56A H 0.0311 0.8863 0.0799 0.048 Uiso 1 calc R
C61A C -0.0051(4) 0.7651(5) 0.1520(2) 0.0257(14) Uani 1 d .
C62A C 0.0113(5) 0.8562(5) 0.1798(3) 0.0347(18) Uani 1 d .
H62A H 0.0622 0.8760 0.1844 0.042 Uiso 1 calc R
C63A C -0.0448(5) 0.9179(6) 0.2005(3) 0.0387(18) Uani 1 d .
H63A H -0.0312 0.9778 0.2192 0.046 Uiso 1 calc R
C64A C -0.1200(5) 0.8939(6) 0.1945(3) 0.040(2) Uani 1 d .
H64A H -0.1580 0.9356 0.2090 0.048 Uiso 1 calc R
C65A C -0.1377(5) 0.8062(6) 0.1662(3) 0.045(2) Uani 1 d .
H65A H -0.1889 0.7888 0.1609 0.054 Uiso 1 calc R
C66A C -0.0819(4) 0.7436(6) 0.1457(3) 0.0339(17) Uani 1 d .
H66A H -0.0962 0.6845 0.1267 0.041 Uiso 1 calc R
C71A C 0.0243(4) 0.5756(5) 0.1157(3) 0.0283(15) Uani 1 d .
C72A C -0.0116(4) 0.5523(5) 0.0719(3) 0.0327(16) Uani 1 d .
H72A H -0.0075 0.6020 0.0465 0.039 Uiso 1 calc R
C73A C -0.0531(5) 0.4585(6) 0.0642(3) 0.045(2) Uani 1 d .
H73A H -0.0765 0.4470 0.0342 0.054 Uiso 1 calc R
C74A C -0.0599(5) 0.3840(6) 0.0994(4) 0.045(2) Uani 1 d .
H74A H -0.0879 0.3210 0.0941 0.054 Uiso 1 calc R
C75A C -0.0254(5) 0.4019(5) 0.1429(3) 0.0342(18) Uani 1 d .
H75A H -0.0302 0.3509 0.1677 0.041 Uiso 1 calc R
C76A C 0.0168(4) 0.4950(5) 0.1509(3) 0.0313(16) Uani 1 d .
H76A H 0.0409 0.5042 0.1809 0.038 Uiso 1 calc R
B1B B 0.4563(5) 0.3477(7) 0.3618(3) 0.0338(19) Uani 1 d .
C41B C 0.5180(4) 0.3382(6) 0.4068(3) 0.0328(17) Uani 1 d .
C42B C 0.5007(6) 0.3751(6) 0.4533(3) 0.046(2) Uani 1 d .
H42B H 0.4562 0.4153 0.4577 0.055 Uiso 1 calc R
C43B C 0.5456(6) 0.3552(7) 0.4926(3) 0.054(2) Uani 1 d .
H43B H 0.5312 0.3814 0.5231 0.065 Uiso 1 calc R
C44B C 0.6125(5) 0.2964(7) 0.4877(3) 0.048(2) Uani 1 d .
H44B H 0.6438 0.2825 0.5144 0.058 Uiso 1 calc R
C45B C 0.6308(5) 0.2598(6) 0.4425(3) 0.0409(19) Uani 1 d .
H45B H 0.6751 0.2192 0.4382 0.049 Uiso 1 calc R
C46B C 0.5855(4) 0.2811(6) 0.4037(3) 0.0379(18) Uani 1 d .
H46B H 0.6008 0.2559 0.3733 0.045 Uiso 1 calc R
C51B C 0.5017(4) 0.3488(6) 0.3103(3) 0.0338(17) Uani 1 d .
C52B C 0.5285(4) 0.2540(6) 0.2881(3) 0.0385(18) Uani 1 d .
H52B H 0.5192 0.1877 0.3031 0.046 Uiso 1 calc R
C53B C 0.5682(5) 0.2555(7) 0.2448(3) 0.047(2) Uani 1 d .
H53B H 0.5842 0.1905 0.2309 0.056 Uiso 1 calc R
C54B C 0.5845(5) 0.3511(8) 0.2219(3) 0.053(2) Uani 1 d .
H54B H 0.6131 0.3520 0.1934 0.063 Uiso 1 calc R
C55B C 0.5578(5) 0.4456(7) 0.2419(3) 0.047(2) Uani 1 d .
H55B H 0.5662 0.5111 0.2260 0.056 Uiso 1 calc R
C56B C 0.5186(4) 0.4438(7) 0.2853(3) 0.0406(19) Uani 1 d .
H56B H 0.5026 0.5094 0.2987 0.049 Uiso 1 calc R
C61B C 0.4046(4) 0.4565(5) 0.3667(2) 0.0303(16) Uani 1 d .
C62B C 0.4368(5) 0.5532(6) 0.3805(3) 0.0398(19) Uani 1 d .
H62B H 0.4887 0.5547 0.3881 0.048 Uiso 1 calc R
C63B C 0.3950(5) 0.6489(6) 0.3836(3) 0.040(2) Uani 1 d .
H63B H 0.4195 0.7135 0.3916 0.048 Uiso 1 calc R
C64B C 0.3180(6) 0.6479(7) 0.3749(3) 0.049(2) Uani 1 d .
H64B H 0.2890 0.7107 0.3783 0.059 Uiso 1 calc R
C65B C 0.2850(5) 0.5533(7) 0.3613(3) 0.046(2) Uani 1 d .
H65B H 0.2329 0.5518 0.3543 0.055 Uiso 1 calc R
C66B C 0.3265(5) 0.4612(6) 0.3577(3) 0.0410(19) Uani 1 d .
H66B H 0.3015 0.3977 0.3488 0.049 Uiso 1 calc R
C71B C 0.4027(4) 0.2383(6) 0.3639(3) 0.0376(19) Uani 1 d .
C72B C 0.3562(5) 0.2111(7) 0.3258(3) 0.052(2) Uani 1 d .
H72B H 0.3575 0.2524 0.2974 0.062 Uiso 1 calc R
C73B C 0.3068(6) 0.1228(8) 0.3287(5) 0.070(3) Uani 1 d .
H73B H 0.2737 0.1083 0.3029 0.084 Uiso 1 calc R
C74B C 0.3062(7) 0.0579(8) 0.3683(6) 0.081(4) Uani 1 d .
H74B H 0.2738 -0.0018 0.3699 0.097 Uiso 1 calc R
C75B C 0.3530(7) 0.0815(10) 0.4051(5) 0.092(4) Uani 1 d .
H75B H 0.3535 0.0369 0.4324 0.111 Uiso 1 calc R
C76B C 0.3999(6) 0.1682(8) 0.4037(4) 0.063(3) Uani 1 d .
H76B H 0.4314 0.1819 0.4303 0.075 Uiso 1 calc R
C81 C 0.3919(14) 0.3882(12) 0.0616(7) 0.128(7) Uani 1 d .
O81 O 0.3721(11) 0.2953(10) 0.0583(5) 0.192(7) Uani 1 d .
C82 C 0.3350(16) 0.469(2) 0.0625(11) 0.257(15) Uani 1 d .
H82A H 0.2872 0.4384 0.0521 0.385 Uiso 1 calc R
H82B H 0.3492 0.5268 0.0410 0.385 Uiso 1 calc R
H82C H 0.3298 0.4963 0.0951 0.385 Uiso 1 calc R
C83 C 0.4604(18) 0.425(3) 0.075(2) 0.49(5) Uani 1 d .
H83A H 0.4922 0.3658 0.0850 0.735 Uiso 1 calc R
H83B H 0.4544 0.4748 0.1020 0.735 Uiso 1 calc R
H83C H 0.4840 0.4624 0.0483 0.735 Uiso 1 calc R

loop_
_atom_site_aniso_label
_atom_site_aniso_U_11
_atom_site_aniso_U_22
_atom_site_aniso_U_33
_atom_site_aniso_U_23
_atom_site_aniso_U_13
_atom_site_aniso_U_12
Ir1 0.02143(17) 0.02827(16) 0.03089(15) -0.00419(11) 0.00166(11) 0.00087(11)
N1 0.020(3) 0.026(3) 0.038(3) 0.000(3) 0.004(3) -0.010(2)
N2 0.025(4) 0.042(3) 0.040(3) 0.002(3) 0.002(3) 0.004(3)
N3 0.014(3) 0.025(3) 0.037(3) 0.001(2) 0.000(2) -0.006(2)
N4 0.021(3) 0.017(2) 0.045(3) -0.006(2) 0.006(3) -0.003(2)
N5 0.026(4) 0.041(4) 0.052(4) -0.005(3) -0.002(3) -0.007(3)
O5 0.026(4) 0.064(4) 0.087(5) -0.013(3) -0.011(4) -0.005(3)
C11 0.047(5) 0.026(4) 0.056(5) 0.002(4) 0.007(4) 0.005(4)
C12 0.024(4) 0.015(3) 0.053(4) 0.003(3) -0.012(3) -0.005(3)
C13 0.042(5) 0.028(4) 0.058(5) 0.006(4) -0.016(4) -0.011(4)
C14 0.075(7) 0.035(4) 0.039(4) 0.003(4) -0.001(4) -0.009(4)
C15 0.059(6) 0.035(4) 0.037(4) -0.009(3) 0.008(4) -0.026(4)
C16 0.041(5) 0.031(4) 0.032(4) -0.007(3) 0.014(3) -0.020(4)
C17 0.050(6) 0.036(4) 0.055(5) 0.006(4) 0.023(4) -0.004(4)
C21 0.033(5) 0.050(5) 0.049(4) -0.017(4) 0.007(4) 0.000(4)
C22 0.033(5) 0.048(4) 0.033(4) -0.012(4) -0.002(3) 0.000(4)
C23 0.057(7) 0.062(6) 0.044(5) -0.015(4) 0.016(5) 0.009(5)
C24 0.082(9) 0.109(9) 0.048(6) 0.000(6) 0.015(6) -0.001(7)
C25 0.064(7) 0.101(8) 0.036(5) 0.009(5) 0.006(5) 0.015(6)
C26 0.052(6) 0.073(6) 0.026(4) 0.009(4) 0.006(4) 0.014(5)
C27 0.116(11) 0.095(7) 0.061(6) 0.034(6) 0.019(7) 0.085(8)
C31 0.011(3) 0.034(4) 0.060(5) -0.017(4) 0.007(3) 0.004(3)
C32 0.024(4) 0.026(3) 0.035(4) 0.003(3) -0.001(3) -0.004(3)
C33 0.022(4) 0.027(4) 0.062(5) -0.001(3) -0.012(4) -0.002(3)
C34 0.035(5) 0.037(4) 0.060(5) -0.007(4) -0.016(4) -0.007(4)
C35 0.045(6) 0.019(3) 0.052(5) -0.012(3) -0.002(4) 0.005(3)
C36 0.029(4) 0.018(3) 0.035(4) 0.002(3) -0.003(3) -0.001(3)
C37 0.032(5) 0.030(4) 0.077(7) 0.004(4) 0.015(5) 0.007(3)
B1A 0.025(5) 0.021(4) 0.037(4) -0.003(3) -0.001(4) 0.004(3)
C41A 0.024(4) 0.016(3) 0.038(4) -0.003(3) -0.003(3) -0.008(3)
C42A 0.027(4) 0.036(4) 0.046(4) 0.000(4) -0.008(4) -0.005(3)
C43A 0.035(5) 0.027(4) 0.037(4) 0.005(3) 0.000(4) -0.001(3)
C44A 0.039(5) 0.024(4) 0.047(5) 0.001(3) -0.015(4) -0.011(3)
C45A 0.017(4) 0.031(4) 0.051(5) 0.011(3) -0.006(3) -0.007(3)
C46A 0.022(4) 0.020(3) 0.042(4) 0.007(3) -0.003(3) -0.003(3)
C51A 0.019(4) 0.033(4) 0.040(4) -0.003(3) -0.001(3) -0.015(3)
C52A 0.032(5) 0.047(4) 0.036(4) -0.002(4) 0.005(3) -0.008(4)
C53A 0.032(5) 0.069(6) 0.042(5) -0.015(4) 0.000(4) -0.014(4)
C54A 0.060(7) 0.073(6) 0.034(4) 0.000(5) -0.011(5) -0.033(6)
C55A 0.064(7) 0.040(5) 0.044(5) 0.009(4) -0.012(5) -0.010(4)
C56A 0.028(5) 0.043(4) 0.047(5) -0.003(4) -0.001(4) -0.009(4)
C61A 0.027(4) 0.025(3) 0.026(3) -0.006(3) -0.003(3) 0.004(3)
C62A 0.036(5) 0.025(4) 0.043(4) 0.000(3) 0.000(4) -0.003(3)
C63A 0.036(5) 0.028(4) 0.052(5) -0.004(4) 0.002(4) -0.004(4)
C64A 0.047(6) 0.026(4) 0.048(5) -0.005(3) 0.004(4) 0.014(4)
C65A 0.031(5) 0.036(4) 0.068(6) -0.003(4) -0.005(4) 0.005(4)
C66A 0.026(4) 0.031(4) 0.044(4) -0.009(3) -0.010(3) 0.001(3)
C71A 0.024(4) 0.024(3) 0.037(4) -0.009(3) 0.000(3) 0.004(3)
C72A 0.038(4) 0.024(3) 0.036(4) -0.002(3) -0.003(3) -0.002(3)
C73A 0.046(5) 0.046(5) 0.045(4) -0.015(4) -0.007(4) -0.003(4)
C74A 0.046(6) 0.027(4) 0.063(6) -0.004(4) -0.009(5) -0.001(3)
C75A 0.037(5) 0.017(3) 0.049(5) 0.002(3) 0.002(4) 0.006(3)
C76A 0.028(4) 0.028(4) 0.038(4) -0.002(3) -0.009(3) 0.001(3)
B1B 0.029(5) 0.037(4) 0.035(4) -0.002(4) 0.000(4) -0.008(4)
C41B 0.031(4) 0.034(4) 0.034(4) -0.006(3) 0.004(3) -0.002(3)
C42B 0.047(6) 0.055(5) 0.036(4) -0.008(4) 0.006(4) 0.002(4)
C43B 0.054(7) 0.071(6) 0.037(5) -0.014(4) 0.007(4) 0.003(5)
C44B 0.044(6) 0.055(5) 0.045(5) 0.006(4) -0.018(4) -0.001(4)
C45B 0.033(5) 0.044(4) 0.045(5) -0.001(4) -0.007(4) 0.001(4)
C46B 0.034(5) 0.038(4) 0.042(4) -0.010(4) 0.006(4) -0.004(3)
C51B 0.017(4) 0.047(4) 0.038(4) -0.010(3) -0.003(3) 0.001(3)
C52B 0.030(4) 0.043(4) 0.043(4) -0.009(4) -0.003(4) 0.005(4)
C53B 0.037(5) 0.065(5) 0.039(4) -0.020(4) -0.008(4) 0.016(4)
C54B 0.032(5) 0.085(7) 0.041(5) -0.015(5) -0.001(4) 0.003(5)
C55B 0.050(6) 0.056(5) 0.035(4) -0.010(4) 0.011(4) -0.015(4)
C56B 0.034(5) 0.047(5) 0.040(4) -0.002(4) -0.003(4) -0.012(4)
C61B 0.025(4) 0.033(4) 0.033(4) -0.004(3) 0.002(3) -0.001(3)
C62B 0.038(5) 0.041(4) 0.041(4) -0.005(4) -0.006(4) -0.004(4)
C63B 0.047(6) 0.026(4) 0.047(5) -0.002(3) -0.001(4) -0.005(4)
C64B 0.070(7) 0.038(5) 0.040(5) 0.011(4) -0.002(5) 0.019(4)
C65B 0.035(5) 0.054(5) 0.047(5) 0.000(4) 0.004(4) 0.005(4)
C66B 0.036(5) 0.047(5) 0.040(4) -0.003(4) 0.006(4) -0.003(4)
C71B 0.027(4) 0.031(4) 0.055(5) 0.000(4) 0.021(4) 0.003(3)
C72B 0.030(5) 0.059(5) 0.066(6) -0.020(5) 0.001(4) -0.013(4)
C73B 0.034(6) 0.074(8) 0.103(9) -0.045(7) 0.001(6) -0.012(5)
C74B 0.061(8) 0.033(5) 0.149(12) -0.019(7) 0.019(8) -0.015(5)
C75B 0.079(10) 0.064(7) 0.133(12) 0.022(8) -0.023(9) -0.030(7)
C76B 0.059(7) 0.043(5) 0.086(8) 0.006(5) -0.008(6) -0.013(5)
C81 0.17(2) 0.065(9) 0.148(16) 0.027(9) 0.017(15) -0.036(11)
O81 0.32(2) 0.102(9) 0.155(11) 0.015(8) 0.039(12) -0.039(11)
C82 0.27(3) 0.18(2) 0.32(4) 0.00(2) 0.05(3) 0.12(2)
C83 0.18(3) 0.31(4) 0.98(12) 0.40(6) -0.25(5) -0.11(3)

loop_
_atom_type_symbol
_atom_type_description
_atom_type_scat_dispersion_real
_atom_type_scat_dispersion_imag
_atom_type_scat_source
C C 0.0033 0.0016 'International Tables Vol C Tables 4.2.6.8 and 6.1.1.4'
H H 0.0000 0.0000 'International Tables Vol C Tables 4.2.6.8 and 6.1.1.4'
N N 0.0061 0.0033 'International Tables Vol C Tables 4.2.6.8 and 6.1.1.4'
O O 0.0106 0.0060 'International Tables Vol C Tables 4.2.6.8 and 6.1.1.4'
B B 0.0013 0.0007 'International Tables Vol C Tables 4.2.6.8 and 6.1.1.4'
Ir Ir -1.4442 7.9887 'International Tables Vol C Tables 4.2.6.8 and 6.1.1.4'

loop_
_geom_angle_atom_site_label_1
_geom_angle_atom_site_label_2
_geom_angle_atom_site_label_3
_geom_angle
_geom_angle_publ_flag
N5 Ir1 N2 95.6(3) y
N5 Ir1 N1 96.5(3) y
N2 Ir1 N1 162.8(2) y
N5 Ir1 N4 138.4(2) y
N2 Ir1 N4 80.6(2) y
N1 Ir1 N4 82.2(2) y
N5 Ir1 N3 144.6(2) y
N2 Ir1 N3 93.0(2) y
N1 Ir1 N3 84.2(2) y
N4 Ir1 N3 77.0(2) y
C12 N1 C16 119.7(6) y
C12 N1 Ir1 111.8(5) y
C16 N1 Ir1 128.5(5) y
C22 N2 C26 119.2(7) y
C22 N2 Ir1 113.4(5) y
C26 N2 Ir1 127.4(5) y
C32 N3 C36 118.1(6) y
C32 N3 Ir1 115.5(4) y
C36 N3 Ir1 125.3(5) y
C31 N4 C21 110.3(6) y
C31 N4 C11 113.1(6) y
C21 N4 C11 112.0(5) y
C31 N4 Ir1 114.5(4) y
C21 N4 Ir1 103.4(4) y
C11 N4 Ir1 103.1(4) y
O5 N5 Ir1 174.6(6) y
C12 C11 N4 110.3(6) y
N1 C12 C13 120.5(7) y
N1 C12 C11 116.5(6) y
C13 C12 C11 122.7(7) y
C14 C13 C12 120.3(8) y
C13 C14 C15 119.6(8) y
C14 C15 C16 121.3(8) y
N1 C16 C15 118.6(7) y
N1 C16 C17 119.4(6) y
C15 C16 C17 122.0(7) y
N4 C21 C22 110.6(6) y
C23 C22 N2 122.8(8) y
C23 C22 C21 121.9(8) y
N2 C22 C21 115.3(7) y
C22 C23 C24 118.5(9) y
C23 C24 C25 119.9(10) y
C26 C25 C24 120.2(10) y
N2 C26 C25 119.3(8) y
N2 C26 C27 121.2(7) y
C25 C26 C27 119.3(9) y
C32 C31 N4 112.1(5) y
N3 C32 C33 122.7(6) y
N3 C32 C31 116.1(6) y
C33 C32 C31 120.9(6) y
C34 C33 C32 118.1(7) y
C35 C34 C33 118.5(7) y
C36 C35 C34 121.4(6) y
N3 C36 C35 121.2(6) y
N3 C36 C37 118.8(6) y
C35 C36 C37 120.0(6) y
C51A B1A C71A 109.9(6) y
C51A B1A C41A 112.8(6) y
C71A B1A C41A 109.0(5) y
C51A B1A C61A 110.4(6) y
C71A B1A C61A 105.7(6) y
C41A B1A C61A 108.9(6) y
C42A C41A C46A 114.0(7) y
C42A C41A B1A 121.4(7) y
C46A C41A B1A 124.5(6) y
C41A C42A C43A 123.7(8) y
C44A C43A C42A 119.7(8) y
C43A C44A C45A 118.1(8) y
C46A C45A C44A 121.5(8) y
C45A C46A C41A 122.8(7) y
C56A C51A C52A 114.3(7) y
C56A C51A B1A 123.9(7) y
C52A C51A B1A 121.7(6) y
C53A C52A C51A 122.9(8) y
C54A C53A C52A 119.9(8) y
C55A C54A C53A 119.8(9) y
C54A C55A C56A 120.1(9) y
C51A C56A C55A 123.0(8) y
C66A C61A C62A 115.2(6) y
C66A C61A B1A 123.1(6) y
C62A C61A B1A 121.7(6) y
C63A C62A C61A 122.1(8) y
C64A C63A C62A 121.6(7) y
C63A C64A C65A 117.5(7) y
C66A C65A C64A 121.3(8) y
C65A C66A C61A 122.3(7) y
C72A C71A C76A 114.3(6) y
C72A C71A B1A 122.4(6) y
C76A C71A B1A 122.9(6) y
C73A C72A C71A 123.0(7) y
C74A C73A C72A 120.7(7) y
C73A C74A C75A 119.0(7) y
C74A C75A C76A 120.8(7) y
C75A C76A C71A 122.2(7) y
C51B B1B C61B 109.8(6) y
C51B B1B C41B 109.5(6) y
C61B B1B C41B 111.2(6) y
C51B B1B C71B 108.5(6) y
C61B B1B C71B 111.0(6) y
C41B B1B C71B 106.8(6) y
C46B C41B C42B 114.3(7) y
C46B C41B B1B 123.5(7) y
C42B C41B B1B 121.6(7) y
C43B C42B C41B 123.1(9) y
C42B C43B C44B 120.4(8) y
C45B C44B C43B 117.5(8) y
C46B C45B C44B 121.1(8) y
C45B C46B C41B 123.5(7) y
C56B C51B C52B 114.8(7) y
C56B C51B B1B 122.7(7) y
C52B C51B B1B 122.4(7) y
C53B C52B C51B 122.3(8) y
C54B C53B C52B 120.9(8) y
C53B C54B C55B 118.7(8) y
C54B C55B C56B 120.2(8) y
C55B C56B C51B 123.1(8) y
C62B C61B C66B 114.6(7) y
C62B C61B B1B 120.9(7) y
C66B C61B B1B 124.5(7) y
C61B C62B C63B 122.7(8) y
C64B C63B C62B 119.8(8) y
C65B C64B C63B 118.4(8) y
C66B C65B C64B 121.0(9) y
C65B C66B C61B 123.4(8) y
C72B C71B C76B 115.3(8) y
C72B C71B B1B 120.9(7) y
C76B C71B B1B 123.8(8) y
C71B C72B C73B 121.1(10) y
C74B C73B C72B 121.0(11) y
C75B C74B C73B 118.4(10) y
C74B C75B C76B 121.7(12) y
C75B C76B C71B 122.4(10) y
O81 C81 C83 127(3) y
O81 C81 C82 118(2) y
C83 C81 C82 113(2) y

loop_
_geom_bond_atom_site_label_1
_geom_bond_atom_site_label_2
_geom_bond_distance
_geom_bond_publ_flag
Ir1 N5 1.758(7) y
Ir1 N2 2.058(6) y
Ir1 N1 2.059(6) y
Ir1 N4 2.128(5) y
Ir1 N3 2.191(5) y
N1 C12 1.362(8) y
N1 C16 1.377(9) y
N2 C22 1.361(10) y
N2 C26 1.363(10) y
N3 C32 1.346(9) y
N3 C36 1.348(8) y
N4 C31 1.483(9) y
N4 C21 1.494(9) y
N4 C11 1.495(9) y
N5 O5 1.145(9) y
C11 C12 1.494(10) y
C12 C13 1.386(10) y
C13 C14 1.351(11) y
C14 C15 1.355(11) y
C15 C16 1.397(10) y
C16 C17 1.474(12) y
C21 C22 1.498(11) y
C22 C23 1.349(11) y
C23 C24 1.364(14) y
C24 C25 1.388(14) y
C25 C26 1.373(11) y
C26 C27 1.479(12) y
C31 C32 1.472(10) y
C32 C33 1.391(9) y
C33 C34 1.380(10) y
C34 C35 1.364(11) y
C35 C36 1.362(11) y
C36 C37 1.487(11) y
B1A C51A 1.622(10) y
B1A C71A 1.637(11) y
B1A C41A 1.647(10) y
B1A C61A 1.650(10) y
C41A C42A 1.387(10) y
C41A C46A 1.413(9) y
C42A C43A 1.405(10) y
C43A C44A 1.370(12) y
C44A C45A 1.387(12) y
C45A C46A 1.364(10) y
C51A C56A 1.396(10) y
C51A C52A 1.408(10) y
C52A C53A 1.403(11) y
C53A C54A 1.371(13) y
C54A C55A 1.355(14) y
C55A C56A 1.413(12) y
C61A C66A 1.394(9) y
C61A C62A 1.402(9) y
C62A C63A 1.380(11) y
C63A C64A 1.370(12) y
C64A C65A 1.380(11) y
C65A C66A 1.380(10) y
C71A C72A 1.401(9) y
C71A C76A 1.408(10) y
C72A C73A 1.395(10) y
C73A C74A 1.354(11) y
C74A C75A 1.370(12) y
C75A C76A 1.397(10) y
B1B C51B 1.638(11) y
B1B C61B 1.641(11) y
B1B C41B 1.661(12) y
B1B C71B 1.660(11) y
C41B C46B 1.390(10) y
C41B C42B 1.403(11) y
C42B C43B 1.370(13) y
C43B C44B 1.397(12) y
C44B C45B 1.373(12) y
C45B C46B 1.367(11) y
C51B C56B 1.403(11) y
C51B C52B 1.413(10) y
C52B C53B 1.389(10) y
C53B C54B 1.380(13) y
C54B C55B 1.383(12) y
C55B C56B 1.390(10) y
C61B C62B 1.386(10) y
C61B C66B 1.401(10) y
C62B C63B 1.405(11) y
C63B C64B 1.380(13) y
C64B C65B 1.369(12) y
C65B C66B 1.366(11) y
C71B C72B 1.380(11) y
C71B C76B 1.408(12) y
C72B C73B 1.406(13) y
C73B C74B 1.364(17) y
C74B C75B 1.344(18) y
C75B C76B 1.362(15) y
C81 O81 1.214(15) y
C81 C83 1.35(3) y
C81 C82 1.42(3) y
